data_2016794
loop_
_publ_author_name
'Sridhar, Balasubramanian'
'Ravikumar, Krishnan'

_publ_section_title
;
 Supramolecular hydrogen-bonded networks in cytosinium succinate and
 cytosinium 4-nitrobenzoate cytosine monohydrate
;
_journal_coeditor_code DN3096
_journal_issue 10
_journal_name_full 'Acta Crystallographica Section C'
_journal_page_first o566
_journal_page_last o569
_journal_paper_doi 10.1107/S010827010802979X
_journal_volume 64
_journal_year 2008
_chemical_formula_iupac 'C4 H6 N3 O +, C4 H5 O4 -'
_chemical_formula_moiety 'C4 H6 N3 O +, C4 H5 O4 -'
_chemical_formula_sum 'C8 H11 N3 O5'
_chemical_formula_weight 229.20
_chemical_name_common
;
cytosinium succinate
;
_chemical_name_systematic
;
4-amino-2-oxo-2,3-dihydropyrimidin-1-ium 3-carboxypropanoate
;
_space_group_IT_number 15
_symmetry_cell_setting monoclinic
_symmetry_space_group_name_Hall '-C 2yc'
_symmetry_space_group_name_H-M 'C 1 2/c 1'
_atom_sites_solution_hydrogens geom
_atom_sites_solution_primary direct
_atom_sites_solution_secondary difmap
_audit_creation_method SHELXL-97
_cell_angle_alpha 90.00
_cell_angle_beta 100.480(4)
_cell_angle_gamma 90.00
_cell_formula_units_Z 8
_cell_length_a 15.666(3)
_cell_length_b 6.6959(9)
_cell_length_c 18.726(3)
_cell_measurement_reflns_used 2934
_cell_measurement_temperature 294(2)
_cell_measurement_theta_max 27.71
_cell_measurement_theta_min 2.99
_cell_volume 1931.6(5)
_computing_cell_refinement 'SAINT (Bruker, 2001)'
_computing_data_collection 'SMART (Bruker, 2001)'
_computing_data_reduction 'SAINT (Bruker, 2001)'
_computing_molecular_graphics
;
SHELXTL/PC (Sheldrick, 2008) and PLATON (Spek, 2003)
;
_computing_publication_material 'SHELXL97 (Sheldrick, 2008)'
_computing_structure_refinement 'SHELXL97 (Sheldrick, 2008)'
_computing_structure_solution 'SHELXS97 (Sheldrick, 2008)'
_diffrn_ambient_temperature 294(2)
_diffrn_measured_fraction_theta_full 0.999
_diffrn_measured_fraction_theta_max 0.999
_diffrn_measurement_device 'Bruker SMART APEX CCD area-detector'
_diffrn_measurement_device_type 'Bruker SMART APEX CCD area-detector'
_diffrn_measurement_method '\w scan'
_diffrn_radiation_monochromator graphite
_diffrn_radiation_source 'fine-focus sealed tube'
_diffrn_radiation_type MoK\a
_diffrn_radiation_wavelength 0.71073
_diffrn_reflns_av_R_equivalents 0.0210
_diffrn_reflns_av_sigmaI/netI 0.0132
_diffrn_reflns_limit_h_max 18
_diffrn_reflns_limit_h_min -18
_diffrn_reflns_limit_k_max 7
_diffrn_reflns_limit_k_min -7
_diffrn_reflns_limit_l_max 22
_diffrn_reflns_limit_l_min -22
_diffrn_reflns_number 8824
_diffrn_reflns_theta_full 25.00
_diffrn_reflns_theta_max 25.00
_diffrn_reflns_theta_min 2.21
_diffrn_standards_number 0
_exptl_absorpt_coefficient_mu 0.133
_exptl_absorpt_correction_type none
_exptl_crystal_colour colorless
_exptl_crystal_density_diffrn 1.576
_exptl_crystal_density_method 'not measured'
_exptl_crystal_description block
_exptl_crystal_F_000 960
_exptl_crystal_size_max 0.23
_exptl_crystal_size_mid 0.17
_exptl_crystal_size_min 0.13
_refine_diff_density_max 0.218
_refine_diff_density_min -0.185
_refine_ls_extinction_method none
_refine_ls_goodness_of_fit_ref 1.099
_refine_ls_hydrogen_treatment mixed
_refine_ls_matrix_type full
_refine_ls_number_parameters 165
_refine_ls_number_reflns 1697
_refine_ls_number_restraints 0
_refine_ls_restrained_S_all 1.099
_refine_ls_R_factor_all 0.0378
_refine_ls_R_factor_gt 0.0367
_refine_ls_shift/su_max 0.001
_refine_ls_shift/su_mean 0.000
_refine_ls_structure_factor_coef Fsqd
_refine_ls_weighting_details 'calc w=1/[\s^2^(Fo^2^)+(0.0619P)^2^+1.1366P] where P=(Fo^2^+2Fc^2^)/3'
_refine_ls_weighting_scheme calc
_refine_ls_wR_factor_gt 0.1068
_refine_ls_wR_factor_ref 0.1080
_reflns_number_gt 1607
_reflns_number_total 1697
_reflns_threshold_expression I>2\s(I)
_cod_data_source_file dn3096.cif
_cod_data_source_block I
_cod_depositor_comments
;
The following automatic conversions were performed:
'_symmetry_cell_setting' value 'Monoclinic' changed to 'monoclinic'
according to '/home/saulius/struct/CIF-dictionaries/cif_core.dic'
dictionary named 'cif_core.dic' version 2.4.1 from 2010-06-29.

Automatic conversion script
Id: cif_fix_enum 1527 2010-12-29 10:47:43Z saulius 

The following automatic conversions were performed:

'_symmetry_cell_setting' value 'Monoclinic' changed to 'monoclinic'
according to /home/saulius/struct/CIF-dictionaries/cif_core.dic
dictionary named 'cif_core.dic' version 2.4.1 from 2010-06-29.

Automatic conversion script
Id: cif_fix_values 1715 2011-07-08 13:25:40Z adriana 
;
_cod_original_cell_volume 1931.5(5)
_cod_original_sg_symbol_H-M 'C 2/c'
_cod_database_code 2016794
_cod_database_fobs_code 2016794

loop_
_symmetry_equiv_pos_as_xyz
'x, y, z'
'-x, y, -z+1/2'
'x+1/2, y+1/2, z'
'-x+1/2, y+1/2, -z+1/2'
'-x, -y, -z'
'x, -y, z-1/2'
'-x+1/2, -y+1/2, -z'
'x+1/2, -y+1/2, z-1/2'

loop_
_atom_site_type_symbol
_atom_site_label
_atom_site_fract_x
_atom_site_fract_y
_atom_site_fract_z
_atom_site_U_iso_or_equiv
_atom_site_adp_type
_atom_site_calc_flag
_atom_site_refinement_flags
_atom_site_occupancy
C C2 0.24296(11) 0.9672(2) 0.36715(9) 0.0431(4) Uani d . 1
C C4 0.27374(8) 0.6259(2) 0.40047(7) 0.0293(3) Uani d . 1
C C5 0.21523(9) 0.5640(2) 0.33688(8) 0.0339(3) Uani d . 1
H H5 0.2055 0.4293 0.3263 0.041 Uiso calc R 1
C C6 0.17464(9) 0.7058(2) 0.29278(8) 0.0348(3) Uani d . 1
H H6 0.1365 0.6678 0.2510 0.042 Uiso calc R 1
N N1 0.18750(8) 0.9025(2) 0.30726(7) 0.0379(3) Uani d . 1
H H1N 0.1598(14) 0.997(4) 0.2797(12) 0.067(6) Uiso d . 1
N N3 0.28423(8) 0.82252(19) 0.41264(7) 0.0342(3) Uani d . 1
H H3N 0.3223(14) 0.874(4) 0.4538(12) 0.067(6) Uiso d . 1
N N7 0.31822(9) 0.5027(2) 0.44761(7) 0.0381(3) Uani d . 1
H H7N 0.3552(12) 0.551(3) 0.4872(10) 0.048(5) Uiso d . 1
H H8N 0.3103(13) 0.372(4) 0.4406(11) 0.062(6) Uiso d . 1
O O8 0.25613(11) 1.14294(19) 0.37986(8) 0.0851(6) Uani d . 1
C C11 0.43913(9) 0.8917(2) 0.56554(7) 0.0323(3) Uani d . 1
C C12 0.49945(9) 1.0063(2) 0.62368(8) 0.0342(4) Uani d . 1
H H12A 0.4889 0.9647 0.6709 0.041 Uiso calc R 1
H H12B 0.5589 0.9719 0.6210 0.041 Uiso calc R 1
C C13 0.48910(9) 1.2286(2) 0.61737(8) 0.0354(4) Uani d . 1
H H13B 0.5001 1.2696 0.5702 0.042 Uiso calc R 1
H H13A 0.4293 1.2621 0.6193 0.042 Uiso calc R 1
C C14 0.54742(9) 1.3459(2) 0.67471(7) 0.0330(3) Uani d . 1
O O9 0.39163(7) 0.98932(16) 0.51724(6) 0.0445(3) Uani d . 1
O O10 0.43902(7) 0.70284(16) 0.56806(6) 0.0432(3) Uani d . 1
O O15 0.59984(7) 1.26888(18) 0.72319(6) 0.0441(3) Uani d . 1
O O16 0.54141(8) 1.54080(17) 0.67157(6) 0.0446(3) Uani d . 1
H H16O 0.4996(15) 1.600(4) 0.6292(13) 0.078(7) Uiso d . 1

loop_
_atom_site_aniso_label
_atom_site_aniso_U_11
_atom_site_aniso_U_22
_atom_site_aniso_U_33
_atom_site_aniso_U_12
_atom_site_aniso_U_13
_atom_site_aniso_U_23
C2 0.0540(9) 0.0247(8) 0.0411(9) -0.0002(6) -0.0161(7) 0.0012(6)
C4 0.0318(7) 0.0244(7) 0.0293(7) -0.0007(5) -0.0010(5) -0.0002(5)
C5 0.0392(8) 0.0253(7) 0.0326(7) -0.0030(6) -0.0056(6) -0.0028(6)
C6 0.0370(7) 0.0329(8) 0.0298(7) -0.0038(6) -0.0064(6) -0.0023(6)
N1 0.0445(7) 0.0282(7) 0.0337(7) 0.0002(5) -0.0123(5) 0.0040(5)
N3 0.0407(7) 0.0239(6) 0.0315(6) -0.0012(5) -0.0106(5) -0.0015(5)
N7 0.0461(7) 0.0243(7) 0.0367(7) 0.0008(5) -0.0116(6) 0.0006(5)
O8 0.1243(13) 0.0215(7) 0.0801(10) -0.0012(7) -0.0598(9) -0.0007(6)
C11 0.0338(7) 0.0312(8) 0.0285(7) -0.0030(6) -0.0033(6) -0.0022(6)
C12 0.0344(7) 0.0336(8) 0.0302(7) -0.0038(6) -0.0056(6) -0.0022(6)
C13 0.0373(7) 0.0319(8) 0.0316(7) -0.0023(6) -0.0082(6) -0.0030(6)
C14 0.0347(7) 0.0331(8) 0.0278(7) -0.0026(6) -0.0035(5) -0.0031(6)
O9 0.0518(7) 0.0330(6) 0.0386(6) -0.0030(5) -0.0190(5) -0.0015(5)
O10 0.0531(7) 0.0283(6) 0.0406(6) -0.0033(5) -0.0118(5) -0.0026(4)
O15 0.0472(6) 0.0365(7) 0.0389(6) -0.0005(5) -0.0174(5) -0.0024(5)
O16 0.0551(7) 0.0301(6) 0.0402(6) -0.0029(5) -0.0140(5) -0.0036(5)

loop_
_atom_type_symbol
_atom_type_description
_atom_type_scat_dispersion_real
_atom_type_scat_dispersion_imag
_atom_type_scat_source
C C 0.0033 0.0016 'International Tables Vol C Tables 4.2.6.8 and 6.1.1.4'
H H 0.0000 0.0000 'International Tables Vol C Tables 4.2.6.8 and 6.1.1.4'
N N 0.0061 0.0033 'International Tables Vol C Tables 4.2.6.8 and 6.1.1.4'
O O 0.0106 0.0060 'International Tables Vol C Tables 4.2.6.8 and 6.1.1.4'

loop_
_geom_angle_atom_site_label_1
_geom_angle_atom_site_label_2
_geom_angle_atom_site_label_3
_geom_angle
O8 C2 N1 122.20(15)
O8 C2 N3 121.34(14)
N1 C2 N3 116.46(14)
N7 C4 N3 118.00(13)
N7 C4 C5 124.10(13)
N3 C4 C5 117.90(13)
C6 C5 C4 117.97(13)
C6 C5 H5 121.0
C4 C5 H5 121.0
C5 C6 N1 121.99(14)
C5 C6 H6 119.0
N1 C6 H6 119.0
C6 N1 C2 121.72(13)
C6 N1 H1N 122.9(15)
C2 N1 H1N 115.3(15)
C4 N3 C2 123.95(13)
C4 N3 H3N 122.4(14)
C2 N3 H3N 113.6(15)
C4 N7 H7N 120.2(12)
C4 N7 H8N 118.4(14)
H7N N7 H8N 121.4(18)
O9 C11 O10 123.12(13)
O9 C11 C12 117.89(13)
O10 C11 C12 118.98(12)
C13 C12 C11 113.71(12)
C13 C12 H12A 108.8
C11 C12 H12A 108.8
C13 C12 H12B 108.8
C11 C12 H12B 108.8
H12A C12 H12B 107.7
C14 C13 C12 114.88(13)
C14 C13 H13B 108.5
C12 C13 H13B 108.5
C14 C13 H13A 108.5
C12 C13 H13A 108.5
H13B C13 H13A 107.5
O15 C14 O16 119.16(13)
O15 C14 C13 123.40(14)
O16 C14 C13 117.43(12)
C14 O16 H16O 117.3(14)

loop_
_geom_bond_atom_site_label_1
_geom_bond_atom_site_label_2
_geom_bond_distance
_geom_bond_publ_flag
C2 O8 1.211(2) ?
C2 N1 1.3586(19) ?
C2 N3 1.372(2) ?
C4 N7 1.3125(19) ?
C4 N3 1.3408(19) ?
C4 C5 1.4258(19) ?
C5 C6 1.341(2) ?
C5 H5 0.9300 ?
C6 N1 1.352(2) ?
C6 H6 0.9300 ?
N1 H1N 0.88(2) ?
N3 H3N 0.95(2) ?
N7 H7N 0.91(2) ?
N7 H8N 0.89(3) ?
C11 O9 1.2468(18) y
C11 O10 1.2653(19) y
C11 C12 1.5141(19) y
C12 C13 1.500(2) ?
C12 H12A 0.9700 ?
C12 H12B 0.9700 ?
C13 C14 1.4993(19) y
C13 H13B 0.9700 ?
C13 H13A 0.9700 ?
C14 O15 1.2220(18) ?
C14 O16 1.3089(19) ?
O16 H16O 1.01(3) ?

loop_
_geom_hbond_atom_site_label_D
_geom_hbond_atom_site_label_H
_geom_hbond_atom_site_label_A
_geom_hbond_site_symmetry_A
_geom_hbond_distance_DH
_geom_hbond_distance_HA
_geom_hbond_distance_DA
_geom_hbond_angle_DHA
N1 H1N O15 8_475 0.88(2) 2.02(2) 2.9018(18) 175(2)
N3 H3N O9 . 0.95(2) 1.65(2) 2.5916(15) 172(2)
N7 H7N O10 . 0.91(2) 2.08(2) 2.9854(18) 171.0(17)
N7 H8N O8 1_545 0.89(3) 2.00(2) 2.8122(19) 150.5(19)
O16 H16O O10 1_565 1.01(3) 1.51(3) 2.5250(16) 176(2)
C5 H5 O8 1_545 0.93 2.24 2.970(2) 135

loop_
_geom_torsion_atom_site_label_1
_geom_torsion_atom_site_label_2
_geom_torsion_atom_site_label_3
_geom_torsion_atom_site_label_4
_geom_torsion
_geom_torsion_publ_flag
N7 C4 C5 C6 -179.22(14) ?
N3 C4 C5 C6 0.5(2) ?
C4 C5 C6 N1 -0.3(2) ?
C5 C6 N1 C2 0.6(2) ?
O8 C2 N1 C6 178.57(19) ?
N3 C2 N1 C6 -0.9(2) ?
N7 C4 N3 C2 178.81(14) ?
C5 C4 N3 C2 -0.9(2) ?
O8 C2 N3 C4 -178.39(18) ?
N1 C2 N3 C4 1.1(2) ?
O9 C11 C12 C13 3.78(19) ?
O10 C11 C12 C13 -176.15(13) ?
C11 C12 C13 C14 179.41(11) y
C12 C13 C14 O15 0.1(2) ?
C12 C13 C14 O16 179.66(13) ?

loop_
_cod_related_entry_id
_cod_related_entry_database
_cod_related_entry_code
1 ChemSpider 14735094
